data_7135057
loop_
_publ_author_name
'Ghosh, Subhadeep'
'Biswas, Sumit'
'Das, Indrajit'

_publ_section_title
;
 Electro-carbo-cyclization of alkyne-, alkene-, and nitrile-tethered
 &#x3b1;-halocarbonyls.
;
_journal_issue 89
_journal_name_full 'Chemical communications (Cambridge, England)'
_journal_page_first 17448
_journal_page_last 17451
_journal_paper_doi 10.1039/d5cc04237b
_journal_volume 61
_journal_year 2025
_chemical_absolute_configuration rm
_chemical_formula_moiety 'C21 H25 N O'
_chemical_formula_sum 'C21 H25 N O'
_chemical_formula_weight 307.42
_chemical_name_systematic SMB_5_111A
_space_group_crystal_system orthorhombic
_space_group_IT_number 19
_space_group_name_Hall 'P 2ac 2ab'
_space_group_name_H-M_alt 'P 21 21 21'
_atom_sites_solution_hydrogens geom
_atom_sites_solution_primary iterative
_audit_creation_date 2025-01-29
_audit_creation_method
;
Olex2 1.5-alpha
(compiled 2025.01.22 svn.rc7346086 for OlexSys, GUI svn.r7128)
;
_audit_update_record
;
2025-05-31 deposited with the CCDC.	2025-09-30 downloaded from the CCDC.
;
_cell_angle_alpha 90
_cell_angle_beta 90
_cell_angle_gamma 90
_cell_formula_units_Z 4
_cell_length_a 9.4002(2)
_cell_length_b 10.6999(2)
_cell_length_c 17.6147(4)
_cell_measurement_reflns_used 9981
_cell_measurement_temperature 298.00
_cell_measurement_theta_max 66.64
_cell_measurement_theta_min 4.84
_cell_volume 1771.71(6)
_computing_cell_refinement 'Bruker SAINT V8.38A (Bruker AXS)'
_computing_data_collection 'Bruker APEX3 ver.2018.7-2(Bruker AXS)'
_computing_data_reduction 'Bruker SAINT V8.38A (Bruker AXS)'
_computing_molecular_graphics 'Olex2 1.5-alpha (Dolomanov et al., 2009)'
_computing_publication_material 'Olex2 1.5-alpha (Dolomanov et al., 2009)'
_computing_structure_refinement 'SHELXL 2018/3 (Sheldrick, 2015)'
_computing_structure_solution 'olex2.solve 1.5-alpha (Bourhis et al., 2015)'
_diffrn_ambient_temperature 298.00
_diffrn_detector 'CCD area detector'
_diffrn_detector_area_resol_mean 5.6
_diffrn_detector_type 'Bruker SMART CCD 6000 area detector'
_diffrn_measured_fraction_theta_full 0.999
_diffrn_measured_fraction_theta_max 0.999
_diffrn_measurement_device 'three-circle diffractometer'
_diffrn_measurement_device_type 'Bruker D8 VENTURE'
_diffrn_measurement_method '\w and \f scans'
_diffrn_radiation_collimation '0.5 mm double-pinhole'
_diffrn_radiation_monochromator graphite
_diffrn_radiation_probe x-ray
_diffrn_radiation_type 'Cu K\a'
_diffrn_radiation_wavelength 1.54178
_diffrn_reflns_av_R_equivalents 0.0527
_diffrn_reflns_av_unetI/netI 0.0288
_diffrn_reflns_Laue_measured_fraction_full 0.999
_diffrn_reflns_Laue_measured_fraction_max 0.999
_diffrn_reflns_limit_h_max 11
_diffrn_reflns_limit_h_min -10
_diffrn_reflns_limit_k_max 12
_diffrn_reflns_limit_k_min -12
_diffrn_reflns_limit_l_max 20
_diffrn_reflns_limit_l_min -20
_diffrn_reflns_number 31265
_diffrn_reflns_point_group_measured_fraction_full 0.996
_diffrn_reflns_point_group_measured_fraction_max 0.996
_diffrn_reflns_theta_full 66.638
_diffrn_reflns_theta_max 66.638
_diffrn_reflns_theta_min 4.836
_diffrn_source 'sealed X-ray tube'
_diffrn_source_current 1.2
_diffrn_source_power 0.06
_diffrn_source_target Mo
_diffrn_source_type 'Incoatec I\ms Diamond'
_diffrn_source_voltage 50.0
_diffrn_standards_number 0
_exptl_absorpt_coefficient_mu 0.538
_exptl_absorpt_correction_T_max 0.7528
_exptl_absorpt_correction_T_min 0.6551
_exptl_absorpt_correction_type multi-scan
_exptl_absorpt_process_details
;
SADABS-2016/2 (Bruker,2016/2) was used for absorption correction.
wR2(int) was 0.1231 before and 0.0612 after correction.
The Ratio of minimum to maximum transmission is 0.8702.
The \l/2 correction factor is Not present.
;
_exptl_crystal_colour 'clear light colourless'
_exptl_crystal_colour_lustre clear
_exptl_crystal_colour_modifier light
_exptl_crystal_colour_primary colourless
_exptl_crystal_density_diffrn 1.153
_exptl_crystal_description block
_exptl_crystal_F_000 664
_exptl_crystal_size_max 0.12
_exptl_crystal_size_mid 0.12
_exptl_crystal_size_min 0.11
_refine_diff_density_max 0.156
_refine_diff_density_min -0.099
_refine_diff_density_rms 0.029
_refine_ls_abs_structure_details
;
 Flack x determined using 1205 quotients [(I+)-(I-)]/[(I+)+(I-)]
 (Parsons, Flack and Wagner, Acta Cryst. B69 (2013) 249-259).
;
_refine_ls_abs_structure_Flack -0.10(9)
_refine_ls_extinction_coef 0.0086(9)
_refine_ls_extinction_expression Fc^*^=kFc[1+0.001xFc^2^\l^3^/sin(2\q)]^-1/4^
_refine_ls_extinction_method 'SHELXL-2018/3 (Sheldrick 2018)'
_refine_ls_goodness_of_fit_ref 1.073
_refine_ls_hydrogen_treatment constr
_refine_ls_matrix_type full
_refine_ls_number_parameters 213
_refine_ls_number_reflns 3109
_refine_ls_number_restraints 0
_refine_ls_restrained_S_all 1.073
_refine_ls_R_factor_all 0.0374
_refine_ls_R_factor_gt 0.0339
_refine_ls_shift/su_max 0.000
_refine_ls_shift/su_mean 0.000
_refine_ls_structure_factor_coef Fsqd
_refine_ls_weighting_details 'w=1/[\s^2^(Fo^2^)+(0.0506P)^2^+0.1237P] where P=(Fo^2^+2Fc^2^)/3'
_refine_ls_weighting_scheme calc
_refine_ls_wR_factor_gt 0.0891
_refine_ls_wR_factor_ref 0.0900
_reflns_Friedel_coverage 0.727
_reflns_Friedel_fraction_full 0.992
_reflns_Friedel_fraction_max 0.992
_reflns_number_gt 2994
_reflns_number_total 3109
_reflns_threshold_expression 'I > 2\s(I)'
_cod_data_source_file d5cc04237b2.cif
_cod_data_source_block smb_5_111a_0m_a
_cod_depositor_comments 'Adding full bibliography for 7135057.cif.'
_cod_database_code 7135057
_shelx_shelxl_version_number 2018/3
_shelx_space_group_comment
;
The symmetry employed for this shelxl refinement is uniquely defined
by the following loop, which should always be used as a source of
symmetry information in preference to the above space-group names.
They are only intended as comments.
;
_shelx_estimated_absorpt_t_max 0.943
_shelx_estimated_absorpt_t_min 0.938
_olex2_refinement_description
;
1. Fixed Uiso
 At 1.2 times of:
  All C(H) groups, All C(H,H) groups
 At 1.5 times of:
  All C(H,H,H) groups
2.a Ternary CH refined with riding coordinates:
 C14(H14), C20(H20)
2.b Secondary CH2 refined with riding coordinates:
 C13(H13A,H13B)
2.c Aromatic/amide H refined with riding coordinates:
 C1(H1), C2(H2), C3(H3), C4(H4), C7(H7), C8(H8), C9(H9), C10(H10), C11(H11)
2.d Idealised Me refined as rotating group:
 C15(H15A,H15B,H15C), C17(H17A,H17B,H17C), C19(H19A,H19B,H19C), C21(H21A,H21B,
 H21C)
;
_olex2_submission_original_sample_id SMB_5_111A
_olex2_submission_special_instructions 'No special instructions were received'

loop_
_space_group_symop_operation_xyz
'x, y, z'
'-x+1/2, -y, z+1/2'
'-x, y+1/2, -z+1/2'
'x+1/2, -y+1/2, -z'

loop_
_atom_site_label
_atom_site_type_symbol
_atom_site_fract_x
_atom_site_fract_y
_atom_site_fract_z
_atom_site_U_iso_or_equiv
_atom_site_adp_type
_atom_site_occupancy
_atom_site_site_symmetry_order
_atom_site_calc_flag
_atom_site_refinement_flags_posn
_atom_site_refinement_flags_adp
_atom_site_refinement_flags_occupancy
_atom_site_disorder_assembly
_atom_site_disorder_group
O1 O 0.2708(2) 0.89064(18) 0.77120(8) 0.0851(5) Uani 1 1 d . . . . .
N1 N 0.22375(18) 0.90547(15) 0.64552(8) 0.0540(4) Uani 1 1 d . . . . .
C1 C 0.2413(2) 0.96697(19) 0.51107(11) 0.0581(5) Uani 1 1 d . . . . .
H1 H 0.191706 1.040176 0.521553 0.070 Uiso 1 1 calc R U . . .
C2 C 0.2845(2) 0.9422(2) 0.43784(12) 0.0636(5) Uani 1 1 d . . . . .
H2 H 0.262116 0.997628 0.398992 0.076 Uiso 1 1 calc R U . . .
C3 C 0.3606(2) 0.8359(2) 0.42215(11) 0.0613(5) Uani 1 1 d . . . . .
H3 H 0.389241 0.819002 0.372671 0.074 Uiso 1 1 calc R U . . .
C4 C 0.3945(2) 0.75423(19) 0.47981(10) 0.0542(4) Uani 1 1 d . . . . .
H4 H 0.447624 0.683161 0.468885 0.065 Uiso 1 1 calc R U . . .
C5 C 0.35073(19) 0.77601(16) 0.55408(9) 0.0462(4) Uani 1 1 d . . . . .
C6 C 0.27113(19) 0.88354(16) 0.56935(9) 0.0480(4) Uani 1 1 d . . . . .
C7 C 0.1817(2) 0.4880(2) 0.50844(12) 0.0644(5) Uani 1 1 d . . . . .
H7 H 0.107787 0.545812 0.509184 0.077 Uiso 1 1 calc R U . . .
C8 C 0.1875(3) 0.4015(2) 0.45065(14) 0.0724(6) Uani 1 1 d . . . . .
H8 H 0.116943 0.401462 0.413630 0.087 Uiso 1 1 calc R U . . .
C9 C 0.2943(3) 0.3164(2) 0.44668(15) 0.0760(6) Uani 1 1 d . . . . .
H9 H 0.297673 0.258552 0.407300 0.091 Uiso 1 1 calc R U . . .
C10 C 0.3972(3) 0.3173(2) 0.50202(17) 0.0835(7) Uani 1 1 d . . . . .
H10 H 0.471238 0.259821 0.500117 0.100 Uiso 1 1 calc R U . . .
C11 C 0.3913(3) 0.4038(2) 0.56092(15) 0.0717(6) Uani 1 1 d . . . . .
H11 H 0.461458 0.403293 0.598148 0.086 Uiso 1 1 calc R U . . .
C12 C 0.2818(2) 0.49108(16) 0.56484(11) 0.0533(4) Uani 1 1 d . . . . .
C13 C 0.2764(2) 0.58636(19) 0.62809(11) 0.0596(5) Uani 1 1 d . . . . .
H13A H 0.291599 0.544497 0.676257 0.072 Uiso 1 1 calc R U . . .
H13B H 0.182601 0.624132 0.629317 0.072 Uiso 1 1 calc R U . . .
C14 C 0.3889(2) 0.68958(17) 0.61827(10) 0.0490(4) Uani 1 1 d . . . . .
H14 H 0.478319 0.648336 0.604405 0.059 Uiso 1 1 calc R U . . .
C15 C 0.5537(2) 0.8456(2) 0.67681(14) 0.0680(6) Uani 1 1 d . . . . .
H15A H 0.631794 0.790845 0.665456 0.102 Uiso 1 1 calc R U . . .
H15B H 0.575024 0.892803 0.721733 0.102 Uiso 1 1 calc R U . . .
H15C H 0.538773 0.901654 0.635029 0.102 Uiso 1 1 calc R U . . .
C16 C 0.4185(2) 0.76778(17) 0.68998(9) 0.0519(4) Uani 1 1 d . . . . .
C17 C 0.4434(3) 0.6855(2) 0.75987(12) 0.0720(6) Uani 1 1 d . . . . .
H17A H 0.356148 0.644634 0.773534 0.108 Uiso 1 1 calc R U . . .
H17B H 0.475088 0.736524 0.801395 0.108 Uiso 1 1 calc R U . . .
H17C H 0.514432 0.623879 0.748502 0.108 Uiso 1 1 calc R U . . .
C18 C 0.2980(2) 0.85842(19) 0.70617(10) 0.0574(5) Uani 1 1 d . . . . .
C19 C -0.0068(3) 0.9433(3) 0.71336(16) 0.0944(9) Uani 1 1 d . . . . .
H19A H -0.022377 0.856203 0.703361 0.142 Uiso 1 1 calc R U . . .
H19B H -0.094295 0.988273 0.706774 0.142 Uiso 1 1 calc R U . . .
H19C H 0.026276 0.953634 0.764548 0.142 Uiso 1 1 calc R U . . .
C20 C 0.1044(2) 0.9939(2) 0.65848(13) 0.0658(5) Uani 1 1 d . . . . .
H20 H 0.056344 1.003751 0.609470 0.079 Uiso 1 1 calc R U . . .
C21 C 0.1570(3) 1.1224(2) 0.68074(18) 0.0906(8) Uani 1 1 d . . . . .
H21A H 0.200939 1.118364 0.729892 0.136 Uiso 1 1 calc R U . . .
H21B H 0.078286 1.179464 0.682364 0.136 Uiso 1 1 calc R U . . .
H21C H 0.225313 1.150934 0.644101 0.136 Uiso 1 1 calc R U . . .

loop_
_atom_site_aniso_label
_atom_site_aniso_U_11
_atom_site_aniso_U_22
_atom_site_aniso_U_33
_atom_site_aniso_U_23
_atom_site_aniso_U_13
_atom_site_aniso_U_12
O1 0.1144(13) 0.0991(12) 0.0418(7) -0.0144(7) 0.0050(8) 0.0247(11)
N1 0.0652(9) 0.0539(8) 0.0430(8) -0.0062(6) 0.0038(7) 0.0092(7)
C1 0.0674(11) 0.0540(11) 0.0530(10) 0.0050(8) -0.0053(9) 0.0042(9)
C2 0.0741(12) 0.0686(13) 0.0483(10) 0.0138(9) -0.0076(9) -0.0086(10)
C3 0.0708(12) 0.0740(13) 0.0392(9) 0.0008(8) 0.0041(9) -0.0131(10)
C4 0.0617(10) 0.0578(10) 0.0432(9) -0.0051(9) 0.0045(8) -0.0050(9)
C5 0.0540(9) 0.0451(9) 0.0396(8) -0.0022(7) 0.0006(7) -0.0047(7)
C6 0.0552(9) 0.0476(9) 0.0412(8) -0.0012(7) -0.0002(7) -0.0014(8)
C7 0.0718(12) 0.0562(11) 0.0651(12) -0.0036(10) -0.0095(10) 0.0051(10)
C8 0.0919(16) 0.0620(12) 0.0633(12) -0.0087(10) -0.0135(12) -0.0040(12)
C9 0.1043(17) 0.0521(11) 0.0716(13) -0.0105(10) 0.0087(14) -0.0071(12)
C10 0.0860(15) 0.0519(12) 0.112(2) 0.0016(13) 0.0065(15) 0.0159(12)
C11 0.0742(13) 0.0562(11) 0.0847(15) 0.0058(11) -0.0165(12) 0.0016(10)
C12 0.0665(11) 0.0415(9) 0.0520(9) 0.0056(8) -0.0013(8) -0.0071(8)
C13 0.0734(12) 0.0553(10) 0.0501(9) 0.0012(8) 0.0039(9) -0.0097(10)
C14 0.0603(10) 0.0441(9) 0.0425(9) -0.0012(7) 0.0006(8) -0.0001(8)
C15 0.0733(12) 0.0619(13) 0.0688(13) -0.0094(10) -0.0051(10) -0.0076(10)
C16 0.0691(11) 0.0456(9) 0.0411(9) -0.0013(7) -0.0050(8) 0.0010(8)
C17 0.1037(16) 0.0629(12) 0.0493(10) 0.0056(10) -0.0190(11) -0.0013(12)
C18 0.0759(12) 0.0563(11) 0.0399(9) -0.0041(8) 0.0012(8) 0.0006(9)
C19 0.0765(15) 0.115(2) 0.0915(18) -0.0190(16) 0.0244(14) 0.0050(16)
C20 0.0646(11) 0.0678(12) 0.0650(12) -0.0156(10) 0.0008(10) 0.0130(10)
C21 0.0991(18) 0.0657(14) 0.107(2) -0.0273(14) -0.0084(16) 0.0189(14)

loop_
_atom_type_symbol
_atom_type_description
_atom_type_scat_dispersion_real
_atom_type_scat_dispersion_imag
_atom_type_scat_source
C C 0.0181 0.0091 'International Tables Vol C Tables 4.2.6.8 and 6.1.1.4'
H H 0.0000 0.0000 'International Tables Vol C Tables 4.2.6.8 and 6.1.1.4'
N N 0.0311 0.0180 'International Tables Vol C Tables 4.2.6.8 and 6.1.1.4'
O O 0.0492 0.0322 'International Tables Vol C Tables 4.2.6.8 and 6.1.1.4'

loop_
_geom_angle_atom_site_label_1
_geom_angle_atom_site_label_2
_geom_angle_atom_site_label_3
_geom_angle
_geom_angle_site_symmetry_1
_geom_angle_site_symmetry_3
_geom_angle_publ_flag
C6 N1 C20 118.88(16) . . ?
C18 N1 C6 120.73(16) . . ?
C18 N1 C20 119.89(16) . . ?
C2 C1 H1 119.7 . . ?
C2 C1 C6 120.55(19) . . ?
C6 C1 H1 119.7 . . ?
C1 C2 H2 119.9 . . ?
C3 C2 C1 120.14(19) . . ?
C3 C2 H2 119.9 . . ?
C2 C3 H3 120.1 . . ?
C2 C3 C4 119.87(18) . . ?
C4 C3 H3 120.1 . . ?
C3 C4 H4 119.4 . . ?
C3 C4 C5 121.26(19) . . ?
C5 C4 H4 119.4 . . ?
C4 C5 C6 118.48(16) . . ?
C4 C5 C14 122.23(17) . . ?
C6 C5 C14 119.27(15) . . ?
C1 C6 N1 121.60(16) . . ?
C1 C6 C5 119.65(16) . . ?
C5 C6 N1 118.75(15) . . ?
C8 C7 H7 119.2 . . ?
C12 C7 H7 119.2 . . ?
C12 C7 C8 121.7(2) . . ?
C7 C8 H8 119.4 . . ?
C9 C8 C7 121.2(2) . . ?
C9 C8 H8 119.4 . . ?
C8 C9 H9 120.7 . . ?
C8 C9 C10 118.6(2) . . ?
C10 C9 H9 120.7 . . ?
C9 C10 H10 119.8 . . ?
C9 C10 C11 120.4(2) . . ?
C11 C10 H10 119.8 . . ?
C10 C11 H11 119.6 . . ?
C12 C11 C10 120.8(2) . . ?
C12 C11 H11 119.6 . . ?
C7 C12 C11 117.16(19) . . ?
C7 C12 C13 121.86(18) . . ?
C11 C12 C13 120.96(19) . . ?
C12 C13 H13A 109.2 . . ?
C12 C13 H13B 109.2 . . ?
C12 C13 C14 112.21(16) . . ?
H13A C13 H13B 107.9 . . ?
C14 C13 H13A 109.2 . . ?
C14 C13 H13B 109.2 . . ?
C5 C14 C13 111.19(15) . . ?
C5 C14 H14 107.1 . . ?
C5 C14 C16 109.00(14) . . ?
C13 C14 H14 107.1 . . ?
C13 C14 C16 114.94(15) . . ?
C16 C14 H14 107.1 . . ?
H15A C15 H15B 109.5 . . ?
H15A C15 H15C 109.5 . . ?
H15B C15 H15C 109.5 . . ?
C16 C15 H15A 109.5 . . ?
C16 C15 H15B 109.5 . . ?
C16 C15 H15C 109.5 . . ?
C15 C16 C14 108.65(16) . . ?
C17 C16 C14 112.00(15) . . ?
C17 C16 C15 107.85(18) . . ?
C18 C16 C14 111.48(15) . . ?
C18 C16 C15 107.42(16) . . ?
C18 C16 C17 109.26(16) . . ?
C16 C17 H17A 109.5 . . ?
C16 C17 H17B 109.5 . . ?
C16 C17 H17C 109.5 . . ?
H17A C17 H17B 109.5 . . ?
H17A C17 H17C 109.5 . . ?
H17B C17 H17C 109.5 . . ?
O1 C18 N1 121.31(19) . . ?
O1 C18 C16 120.77(18) . . ?
N1 C18 C16 117.89(15) . . ?
H19A C19 H19B 109.5 . . ?
H19A C19 H19C 109.5 . . ?
H19B C19 H19C 109.5 . . ?
C20 C19 H19A 109.5 . . ?
C20 C19 H19B 109.5 . . ?
C20 C19 H19C 109.5 . . ?
N1 C20 C19 112.9(2) . . ?
N1 C20 H20 106.3 . . ?
N1 C20 C21 111.81(19) . . ?
C19 C20 H20 106.3 . . ?
C21 C20 C19 112.5(2) . . ?
C21 C20 H20 106.3 . . ?
C20 C21 H21A 109.5 . . ?
C20 C21 H21B 109.5 . . ?
C20 C21 H21C 109.5 . . ?
H21A C21 H21B 109.5 . . ?
H21A C21 H21C 109.5 . . ?
H21B C21 H21C 109.5 . . ?

loop_
_geom_bond_atom_site_label_1
_geom_bond_atom_site_label_2
_geom_bond_distance
_geom_bond_site_symmetry_2
_geom_bond_publ_flag
O1 C18 1.223(2) . ?
N1 C6 1.433(2) . ?
N1 C18 1.372(3) . ?
N1 C20 1.485(3) . ?
C1 H1 0.9300 . ?
C1 C2 1.378(3) . ?
C1 C6 1.389(2) . ?
C2 H2 0.9300 . ?
C2 C3 1.371(3) . ?
C3 H3 0.9300 . ?
C3 C4 1.377(3) . ?
C4 H4 0.9300 . ?
C4 C5 1.391(2) . ?
C5 C6 1.399(2) . ?
C5 C14 1.504(2) . ?
C7 H7 0.9300 . ?
C7 C8 1.377(3) . ?
C7 C12 1.369(3) . ?
C8 H8 0.9300 . ?
C8 C9 1.358(3) . ?
C9 H9 0.9300 . ?
C9 C10 1.373(4) . ?
C10 H10 0.9300 . ?
C10 C11 1.391(4) . ?
C11 H11 0.9300 . ?
C11 C12 1.391(3) . ?
C12 C13 1.511(3) . ?
C13 H13A 0.9700 . ?
C13 H13B 0.9700 . ?
C13 C14 1.539(3) . ?
C14 H14 0.9800 . ?
C14 C16 1.540(2) . ?
C15 H15A 0.9600 . ?
C15 H15B 0.9600 . ?
C15 H15C 0.9600 . ?
C15 C16 1.537(3) . ?
C16 C17 1.531(3) . ?
C16 C18 1.518(3) . ?
C17 H17A 0.9600 . ?
C17 H17B 0.9600 . ?
C17 H17C 0.9600 . ?
C19 H19A 0.9600 . ?
C19 H19B 0.9600 . ?
C19 H19C 0.9600 . ?
C19 C20 1.523(4) . ?
C20 H20 0.9800 . ?
C20 C21 1.513(4) . ?
C21 H21A 0.9600 . ?
C21 H21B 0.9600 . ?
C21 H21C 0.9600 . ?

loop_
_geom_torsion_atom_site_label_1
_geom_torsion_atom_site_label_2
_geom_torsion_atom_site_label_3
_geom_torsion_atom_site_label_4
_geom_torsion
_geom_torsion_site_symmetry_1
_geom_torsion_site_symmetry_2
_geom_torsion_site_symmetry_3
_geom_torsion_site_symmetry_4
_geom_torsion_publ_flag
C1 C2 C3 C4 -0.4(3) . . . . ?
C2 C1 C6 N1 -178.18(19) . . . . ?
C2 C1 C6 C5 2.6(3) . . . . ?
C2 C3 C4 C5 1.2(3) . . . . ?
C3 C4 C5 C6 -0.1(3) . . . . ?
C3 C4 C5 C14 -178.72(17) . . . . ?
C4 C5 C6 N1 178.99(17) . . . . ?
C4 C5 C6 C1 -1.8(3) . . . . ?
C4 C5 C14 C13 -89.7(2) . . . . ?
C4 C5 C14 C16 142.57(18) . . . . ?
C5 C14 C16 C15 -66.8(2) . . . . ?
C5 C14 C16 C17 174.18(17) . . . . ?
C5 C14 C16 C18 51.4(2) . . . . ?
C6 N1 C18 O1 169.6(2) . . . . ?
C6 N1 C18 C16 -8.6(3) . . . . ?
C6 N1 C20 C19 134.1(2) . . . . ?
C6 N1 C20 C21 -97.8(2) . . . . ?
C6 C1 C2 C3 -1.5(3) . . . . ?
C6 C5 C14 C13 91.70(19) . . . . ?
C6 C5 C14 C16 -36.0(2) . . . . ?
C7 C8 C9 C10 0.3(4) . . . . ?
C7 C12 C13 C14 -105.4(2) . . . . ?
C8 C7 C12 C11 0.7(3) . . . . ?
C8 C7 C12 C13 179.6(2) . . . . ?
C8 C9 C10 C11 0.2(4) . . . . ?
C9 C10 C11 C12 -0.2(4) . . . . ?
C10 C11 C12 C7 -0.2(3) . . . . ?
C10 C11 C12 C13 -179.1(2) . . . . ?
C11 C12 C13 C14 73.4(2) . . . . ?
C12 C7 C8 C9 -0.8(4) . . . . ?
C12 C13 C14 C5 71.9(2) . . . . ?
C12 C13 C14 C16 -163.65(17) . . . . ?
C13 C14 C16 C15 167.64(16) . . . . ?
C13 C14 C16 C17 48.6(2) . . . . ?
C13 C14 C16 C18 -74.2(2) . . . . ?
C14 C5 C6 N1 -2.4(2) . . . . ?
C14 C5 C6 C1 176.87(17) . . . . ?
C14 C16 C18 O1 150.5(2) . . . . ?
C14 C16 C18 N1 -31.3(2) . . . . ?
C15 C16 C18 O1 -90.6(2) . . . . ?
C15 C16 C18 N1 87.6(2) . . . . ?
C17 C16 C18 O1 26.2(3) . . . . ?
C17 C16 C18 N1 -155.67(18) . . . . ?
C18 N1 C6 C1 -151.99(19) . . . . ?
C18 N1 C6 C5 27.2(3) . . . . ?
C18 N1 C20 C19 -54.0(3) . . . . ?
C18 N1 C20 C21 74.1(3) . . . . ?
C20 N1 C6 C1 19.9(3) . . . . ?
C20 N1 C6 C5 -160.90(17) . . . . ?
C20 N1 C18 O1 -2.2(3) . . . . ?
C20 N1 C18 C16 179.65(17) . . . . ?
